data_2010315
loop_
_publ_author_name
'Ianelli, Sandra'
'Nardelli, Mario'
'Belletti, Daniele'
'Caub\`ere, Caterine'
'Caub\`ere, Paul'
'Jamart-Gr\'egoire, Brigitte'

_publ_section_title
;
 1,2-Dihydro-8-methyl-4(3<i>H</i>)-carbazolone prepared by a new arynic
 cyclization reaction
;
_journal_issue 12
_journal_name_full 'Acta Crystallographica Section C'
_journal_page_first 1919
_journal_page_last 1922
_journal_paper_doi 10.1107/S0108270194002611
_journal_volume 50
_journal_year 1994
_chemical_formula_analytical 'C13 H13 N O'
_chemical_formula_sum 'C13 H13 N O'
_chemical_formula_weight 199.25
_chemical_name_systematic
;
1,2-Dihydro-8-methyl-9H-carbazol-4(3H)-one
;
_space_group_IT_number 14
_symmetry_cell_setting monoclinic
_symmetry_space_group_name_Hall '-P 2yn'
_symmetry_space_group_name_H-M 'P 1 21/n 1'
_cell_angle_alpha 90.
_cell_angle_beta 105.29(3)
_cell_angle_gamma 90.
_cell_formula_units_Z 4
_cell_length_a 13.706(6)
_cell_length_b 9.908(4)
_cell_length_c 8.126(3)
_cell_measurement_reflns_used 29
_cell_measurement_temperature 293(2)
_cell_measurement_theta_max 45
_cell_measurement_theta_min 25
_cell_volume 1064.4(8)
_computing_cell_refinement 'LQPARM (Nardelli & Mangia, 1984)'
_computing_data_collection 'local programs'
_computing_data_reduction 'local programs'
_computing_molecular_graphics ORTEP
_computing_publication_material
;
 PARST (Nardelli, 1983); PARSTCIF (Nardelli, 1991)
;
_computing_structure_refinement 'SHELXL93 (Sheldrick, 1994)'
_computing_structure_solution 'SHELXS86 (Sheldrick, 1986)'
_diffrn_ambient_temperature 293(2)
_diffrn_measurement_device 'Siemens-AED diffractometer'
_diffrn_measurement_method \q-2\q
_diffrn_radiation_monochromator Ni-filter
_diffrn_radiation_source 'fine focus sealed X-ray tube'
_diffrn_radiation_type 'Cu K-\a~1~'
_diffrn_radiation_wavelength 1.5405620
_diffrn_reflns_av_R_equivalents 0.0675
_diffrn_reflns_av_sigmaI/netI 0.0524
_diffrn_reflns_limit_h_max 16
_diffrn_reflns_limit_h_min -1
_diffrn_reflns_limit_k_max 12
_diffrn_reflns_limit_k_min -12
_diffrn_reflns_limit_l_max 9
_diffrn_reflns_limit_l_min -9
_diffrn_reflns_number 3916
_diffrn_reflns_reduction_process
;
Standard Lp correction.
;
_diffrn_reflns_theta_max 70.49
_diffrn_reflns_theta_min 5.58
_diffrn_standards_decay_% 'within statistical fluctuation'
_diffrn_standards_interval_count 50
_diffrn_standards_number 1
_exptl_absorpt_coefficient_mu 0.622
_exptl_absorpt_correction_type none
_exptl_crystal_colour yellow
_exptl_crystal_density_diffrn 1.243
_exptl_crystal_density_meas ?
_exptl_crystal_description
;
small prisms
;
_exptl_crystal_F_000 424
_exptl_crystal_size_max 0.65
_exptl_crystal_size_mid 0.36
_exptl_crystal_size_min 0.29
_refine_diff_density_max 0.278
_refine_diff_density_min -0.215
_refine_ls_extinction_coef 0.010(3)
_refine_ls_extinction_method 'F~c~^*^ = kF~c~[1+0.001xF~c~^2^\l^3^/sin(2\q)]^-1/4^'
_refine_ls_goodness_of_fit_all 1.074
_refine_ls_goodness_of_fit_obs 1.114
_refine_ls_hydrogen_treatment refall
_refine_ls_matrix_type full
_refine_ls_number_parameters 189
_refine_ls_number_reflns 1988
_refine_ls_number_restraints 0
_refine_ls_restrained_S_all 1.434
_refine_ls_restrained_S_obs 1.114
_refine_ls_R_factor_all 0.1160
_refine_ls_R_factor_obs 0.0830
_refine_ls_shift/esd_max 0.011
_refine_ls_shift/esd_mean 0.001
_refine_ls_structure_factor_coef Fsqd
_refine_ls_weighting_scheme
;calc w = 1/[\s^2^(F~o~^2^)+(0.1742P)^2^+0.2112P]
 where P = (F~o~^2^+2F~c~^2^)/3
;
_refine_ls_wR_factor_all 0.3721
_refine_ls_wR_factor_obs 0.2314
_reflns_number_observed 1317
_reflns_number_total 2025
_reflns_observed_criterion I>2\s(I)
_cod_data_source_file li1111.cif
_cod_data_source_block 2CC1dat
_cod_depositor_comments
;
The following automatic conversions were performed:

'_exptl_crystal_density_meas' value 'none' was changed to '?' - the
value is perceived as not measured.

Automatic conversion script
Id: cif_fix_values 3008 2015-01-20 13:52:24Z robertas 
;
_cod_original_sg_symbol_H-M 'P 21/n'
_cod_database_code 2010315

loop_
_symmetry_equiv_pos_as_xyz
'x, y, z'
'x+1/2, -y+1/2, z+1/2'
'-x, -y, -z'
'-x-1/2, y-1/2, -z-1/2'

loop_
_atom_site_aniso_label
_atom_site_aniso_U_11
_atom_site_aniso_U_22
_atom_site_aniso_U_33
_atom_site_aniso_U_12
_atom_site_aniso_U_13
_atom_site_aniso_U_23
N1 0.0696(17) 0.0505(12) 0.0765(14) 0.0036(10) -0.0253(12) -0.0015(10)
O1 0.0734(16) 0.0781(16) 0.1158(19) 0.0147(13) -0.0347(13) 0.0064(11)
C1 0.0679(18) 0.0503(14) 0.0657(14) -0.0010(11) -0.0205(12) -0.0011(11)
C2 0.074(2) 0.0613(16) 0.0713(16) 0.0071(12) -0.0178(14) 0.0027(13)
C3 0.084(3) 0.069(2) 0.111(3) 0.0312(19) -0.016(2) 0.0051(16)
C4 0.089(3) 0.0521(17) 0.135(3) 0.0162(18) -0.009(2) -0.0032(16)
C5 0.081(2) 0.0579(17) 0.107(3) 0.0138(16) -0.022(2) -0.0106(15)
C6 0.0706(19) 0.0509(15) 0.0691(15) 0.0023(11) -0.0181(13) -0.0041(11)
C7 0.0703(18) 0.0457(13) 0.0643(14) -0.0033(10) -0.0170(12) -0.0003(11)
C8 0.0656(18) 0.0483(14) 0.0634(14) -0.0050(10) -0.0165(12) -0.0003(10)
C9 0.069(2) 0.0573(15) 0.0794(18) -0.0038(13) -0.0168(15) -0.0075(12)
C10 0.085(2) 0.0562(16) 0.090(2) -0.0061(14) -0.0091(17) -0.0155(14)
C11 0.094(3) 0.0457(14) 0.0824(19) -0.0038(12) -0.0070(16) -0.0021(13)
C12 0.083(2) 0.0474(14) 0.0702(16) -0.0004(11) -0.0124(14) 0.0044(12)
C13 0.089(3) 0.0624(19) 0.105(3) 0.0173(18) -0.011(2) 0.0133(16)

loop_
_atom_site_label
_atom_site_fract_x
_atom_site_fract_y
_atom_site_fract_z
_atom_site_U_iso_or_equiv
_atom_site_thermal_displace_type
_atom_site_calc_flag
_atom_site_calc_attached_atom
_atom_site_type_symbol
N1 0.3825(2) 0.1382(2) 0.1005(3) 0.0740(9) aniso . . N
O1 0.0753(2) 0.3105(2) -0.1900(3) 0.1004(11) aniso . . O
C1 0.2332(2) 0.2279(3) -0.0386(3) 0.0685(9) aniso . . C
C2 0.1668(3) 0.3310(3) -0.1274(4) 0.0760(11) aniso . . C
C3 0.2136(3) 0.4655(4) -0.1442(6) 0.0957(16) aniso . . C
C4 0.3139(3) 0.4930(4) -0.0205(6) 0.0994(17) aniso . . C
C5 0.3886(3) 0.3795(3) 0.0082(6) 0.0906(14) aniso . . C
C6 0.3363(2) 0.2512(3) 0.0247(3) 0.0704(10) aniso . . C
C7 0.3103(2) 0.0380(2) 0.0910(3) 0.0667(11) aniso . . C
C8 0.2151(2) 0.0912(3) 0.0033(3) 0.0654(11) aniso . . C
C9 0.1292(3) 0.0084(3) -0.0248(4) 0.0755(11) aniso . . C
C10 0.1426(3) -0.1227(3) 0.0316(4) 0.0833(14) aniso . . C
C11 0.2374(3) -0.1737(3) 0.1169(4) 0.0798(12) aniso . . C
C12 0.3240(3) -0.0953(3) 0.1479(4) 0.0730(11) aniso . . C
C13 0.4269(3) -0.1491(4) 0.2372(6) 0.0924(16) aniso . . C
H1N 0.450(3) 0.136(3) 0.170(4) 0.075(9) iso . N1 H
H31 0.166(5) 0.531(5) -0.151(7) 0.145(19) iso . C3 H
H32 0.229(4) 0.462(6) -0.268(7) 0.144(19) iso . C3 H
H41 0.342(3) 0.582(5) -0.054(5) 0.105(12) iso . C4 H
H42 0.305(5) 0.499(7) 0.110(9) 0.19(3) iso . C4 H
H51 0.425(4) 0.373(5) -0.094(7) 0.15(2) iso . C5 H
H52 0.451(3) 0.397(4) 0.101(5) 0.097(11) iso . C5 H
H9 0.066(3) 0.044(4) -0.094(4) 0.078(9) iso . C9 H
H10 0.082(3) -0.180(4) 0.016(5) 0.105(12) iso . C10 H
H11 0.242(3) -0.281(4) 0.156(4) 0.079(9) iso . C11 H
H131 0.472(4) -0.144(5) 0.169(7) 0.13(2) iso . C13 H
H132 0.420(4) -0.235(5) 0.276(6) 0.128(16) iso . C13 H
H133 0.450(4) -0.102(6) 0.364(8) 0.153(19) iso . C13 H

loop_
_atom_type_symbol
_atom_type_description
_atom_type_scat_dispersion_real
_atom_type_scat_dispersion_imag
_atom_type_scat_source
'N ' 'Nitrogen    ' 0.0311 0.0180 'Int. Tab. C, 4.2.6.8, 6.1.1.4'
'O ' 'Oxygen      ' 0.0492 0.0322 'Int. Tab. C, 4.2.6.8, 6.1.1.4'
'C ' 'Carbon      ' 0.0181 0.0091 'Int. Tab. C, 4.2.6.8, 6.1.1.4'
'H ' 'Hydrogen    ' 0.0000 0.0000 'Int. Tab. C, 4.2.6.8, 6.1.1.4'

loop_
_geom_angle_atom_site_label_1
_geom_angle_atom_site_label_2
_geom_angle_atom_site_label_3
_geom_angle
_geom_angle_publ_flag
C7 N1 H1N 126(2) no
C6 N1 H1N 124(2) no
C6 N1 C7 108.9(2) no
C6 C1 C8 106.9(3) no
C2 C1 C8 131.8(3) no
C2 C1 C6 121.2(3) no
O1 C2 C1 122.1(3) no
C1 C2 C3 116.7(3) no
O1 C2 C3 121.3(3) no
C2 C3 H32 104(3) no
C2 C3 H31 109(3) no
C2 C3 C4 116.1(3) no
H31 C3 H32 106(5) no
C4 C3 H32 105(3) no
C4 C3 H31 115(4) no
C3 C4 H42 110(4) no
C3 C4 H41 109(2) no
C3 C4 C5 115.8(4) no
H41 C4 H42 111(4) no
C5 C4 H42 98(4) no
C5 C4 H41 113(3) no
C4 C5 H52 113(2) no
C4 C5 H51 111(3) no
C4 C5 C6 109.4(3) no
H51 C5 H52 97(4) no
C6 C5 H52 115(2) no
C6 C5 H51 111(3) no
C1 C6 C5 125.3(3) no
N1 C6 C5 124.8(2) no
N1 C6 C1 109.9(3) no
N1 C7 C12 128.8(2) no
N1 C7 C8 108.1(3) no
C8 C7 C12 123.1(2) no
C1 C8 C7 106.1(2) no
C7 C8 C9 119.2(3) no
C1 C8 C9 134.8(3) no
C8 C9 H9 118(2) no
C8 C9 C10 117.8(3) no
C10 C9 H9 124(2) no
C9 C10 H10 118(2) no
C9 C10 C11 122.2(3) no
C11 C10 H10 120(3) no
C10 C11 H11 118(2) no
C10 C11 C12 121.9(3) no
C12 C11 H11 120(2) no
C7 C12 C11 115.9(3) no
C11 C12 C13 122.6(3) no
C7 C12 C13 121.5(3) no
C12 C13 H133 108(3) no
C12 C13 H132 109(3) no
C12 C13 H131 112(3) no
H132 C13 H133 96(4) no
H131 C13 H133 118(4) no
H131 C13 H132 114(4) no

loop_
_geom_bond_atom_site_label_1
_geom_bond_atom_site_label_2
_geom_bond_distance
_geom_bond_publ_flag
N1 C6 1.352(3) no
N1 C7 1.389(4) no
N1 H1N 0.95(3) no
O1 C2 1.239(4) no
C1 C2 1.430(4) no
C1 C6 1.389(4) no
C1 C8 1.434(4) no
C2 C3 1.501(5) no
C3 C4 1.499(6) no
C3 H31 0.92(5) no
C3 H32 1.08(6) no
C4 C5 1.497(5) no
C4 H41 1.03(4) no
C4 H42 1.10(7) no
C5 C6 1.483(5) no
C5 H51 1.08(6) no
C5 H52 0.99(3) no
C7 C8 1.414(4) no
C7 C12 1.396(4) no
C8 C9 1.403(4) no
C9 C10 1.374(4) no
C9 H9 0.96(3) no
C10 C11 1.396(5) no
C10 H10 0.98(4) no
C11 C12 1.385(5) no
C11 H11 1.11(3) no
C12 C13 1.503(5) no
C13 H131 0.94(6) no
C13 H132 0.92(5) no
C13 H133 1.10(5) no

loop_
_geom_contact_atom_site_label_1
_geom_contact_atom_site_label_2
_geom_contact_distance
N1 C1 2.244(4)
N1 C5 2.513(4)
N1 C8 2.270(4)
N1 C12 2.512(4)
O1 C1 2.338(4)
O1 C3 2.391(5)
C1 C3 2.495(5)
C1 C4 2.838(5)
C1 C5 2.550(5)
C1 C7 2.276(4)
C1 C9 2.619(4)
C2 C4 2.545(5)
C2 C5 2.987(5)
C2 C6 2.457(4)
C2 C8 2.615(4)
C3 C5 2.538(6)
C3 C6 2.829(5)
C4 C6 2.431(4)
C6 C7 2.231(4)
C6 C8 2.269(4)
C7 C9 2.429(5)
C7 C10 2.733(5)
C7 C11 2.357(4)
C7 C13 2.530(5)
C8 C10 2.378(4)
C8 C11 2.773(4)
C8 C12 2.470(4)
C9 C11 2.425(4)
C9 C12 2.860(5)
C10 C12 2.431(5)
C11 C13 2.534(6)
